data_9005538
loop_
_publ_author_name
'Kolitsch, U.'
'Andrut, M.'
'Giester, G.'

_publ_section_title
;
 Satterlyite, (Fe,Mg)12(PO3OH)(PO4)5(OH,O)6: crystal structure
 and infrared absorption spectra
 Note: z-coordinate of O6 altered by author, August 2003.
;
_journal_name_full 'European Journal of Mineralogy'
_journal_page_first 127
_journal_page_last 133
_journal_paper_doi 10.1127/0935-1221/2002/0014-0127
_journal_volume 14
_journal_year 2002
_chemical_formula_sum 'Fe1.544 H Mg0.456 O5 P'
_chemical_name_mineral Satterlyite
_space_group_IT_number 157
_symmetry_space_group_name_Hall 'P 3 -2'
_symmetry_space_group_name_H-M 'P 3 1 m'
_cell_angle_alpha 90
_cell_angle_beta 90
_cell_angle_gamma 120
_cell_formula_units_Z 6
_cell_length_a 11.355
_cell_length_b 11.355
_cell_length_c 5.0394
_cell_volume 562.709
_database_code_amcsd 0006926
_exptl_crystal_density_diffrn 3.706
_cod_original_formula_sum '(Fe1.544 Mg.456) P O5 H'
_cod_database_code 9005538

loop_
_space_group_symop_operation_xyz
x,y,z
x-y,-y,z
-y,x-y,z
y,x,z
-x+y,-x,z
-x,-x+y,z

loop_
_atom_site_aniso_label
_atom_site_aniso_U_11
_atom_site_aniso_U_22
_atom_site_aniso_U_33
_atom_site_aniso_U_12
_atom_site_aniso_U_13
_atom_site_aniso_U_23
FeM1 0.00807 0.01038 0.00916 0.00211 0.00059 -0.00229
MgM1 0.00807 0.01038 0.00916 0.00211 0.00059 -0.00229
FeM2 0.00898 0.00790 0.00909 0.00413 -0.00001 0.00038
MgM2 0.00898 0.00790 0.00909 0.00413 -0.00001 0.00038
P1 0.00690 0.00690 0.00850 0.00345 0.00000 0.00000
P2 0.00744 0.00744 0.00520 0.00260 0.00000 0.00000
P3 0.00686 0.00686 0.00680 0.00362 -0.00074 -0.00074
O1 0.00900 0.00900 0.03770 0.00290 0.00580 0.00580
O2 0.01520 0.01300 0.01260 0.01050 -0.00100 -0.00130
O3 0.01370 0.01370 0.01180 0.00960 -0.00530 -0.00530
O4 0.00850 0.01500 0.00940 0.00350 -0.00180 -0.00160
O5 0.00950 0.00950 0.01700 0.00150 0.00040 0.00040
O6 0.02130 0.02130 0.00600 0.01065 0.00000 0.00000
O-h1 0.01210 0.01210 0.00820 0.00520 -0.00020 -0.00020
O-h2 0.01270 0.01270 0.01000 0.00690 -0.00280 -0.00280
O-h3 0.05490 0.05490 0.00950 0.02745 0.00000 0.00000

loop_
_atom_site_label
_atom_site_fract_x
_atom_site_fract_y
_atom_site_fract_z
_atom_site_occupancy
_atom_site_U_iso_or_equiv
_atom_site_type_symbol
_atom_site_attached_hydrogens
FeM1 0.32918 0.85077 0.01101 0.83800 0.01032 Fe 0
MgM1 0.32918 0.85077 0.01101 0.16200 0.01032 Mg 0
FeM2 0.17508 0.85376 0.50440 0.70600 0.00870 Fe 0
MgM2 0.17508 0.85376 0.50440 0.29400 0.00870 Mg 0
P1 0.00000 0.00000 0.27825 1.00000 0.00745 P 0
P2 0.33333 0.66667 0.52733 1.00000 0.00671 P 0
P3 0.34138 0.34138 0.97775 1.00000 0.00676 P 0
O1 0.87239 0.87239 0.36970 1.00000 0.01920 O 0
O2 0.27631 0.75462 0.63550 1.00000 0.01207 O 0
O3 0.26833 0.26833 0.72030 1.00000 0.01190 O 0
O4 0.12718 0.75025 0.14270 1.00000 0.01200 O 0
O5 0.47330 0.47330 0.90510 1.00000 0.01340 O 0
O6 0.33333 0.66667 0.21870 1.00000 0.01620 O 0
O-h1 0.62619 0.62619 0.32500 1.00000 0.01120 O 0
O-h2 0.72336 0.72336 0.81620 1.00000 0.01160 O 0
O-h3 0.00000 0.00000 -0.03050 1.00000 0.03970 O 0
H1 0.56300 0.56300 0.41600 1.00000 0.02400 H 0
H2 0.80500 0.80500 0.90400 1.00000 0.02100 H 0

loop_
_cod_changelog_entry_id
_cod_changelog_entry_author
_cod_changelog_entry_date
_cod_changelog_entry_text
1
;cod-tools version 3.8.0
Id: cif_guess_AMCSD_atom_types 9581 2023-05-17 12:35:41Z saulius
;
2023-05-18T08:41:35+03:00
;Derived atom types and hydrogen counts
from atom names that follow the AMCSD naming convention
(Wat == water, O-H == hydroxyl).
;
2
;cod-tools version 3.10.1
Id: cif_fix_AMCSD_aniso_labels 10200 2024-08-01 14:09:44Z saulius
;
2024-08-02T12:20:59+03:00
;Changed the following '_atom_site_aniso_label' values:
'Oh1' -> 'O-h1'
'Oh2' -> 'O-h2'
'Oh3' -> 'O-h3'
;

loop_
_cod_related_entry_id
_cod_related_entry_database
_cod_related_entry_code
1 AMCSD 0006926
